data_7043717
loop_
_publ_author_name
'Ghosh, Pradyut'
'Santra, Saikat'
'Bej, Somnath'
'Nandi, Mandira'
'Mondal, Partha'

_publ_section_title
;
 Syntheses of metallo-pseudorotaxanes, rotaxane and post-synthetically
 functionalized rotaxane: a comprehensive spectroscopic study and dynamic
 properties
;
_journal_name_full 'Dalton Trans.'
_journal_paper_doi 10.1039/C7DT01364G
_journal_year 2017
_chemical_formula_moiety 'C48 H59 Cu N9 O6, 2(Cl O4), 2(H2 O)'
_chemical_formula_sum 'C48 H63 Cl2 Cu N9 O16'
_chemical_formula_weight 1156.51
_space_group_crystal_system triclinic
_space_group_IT_number 2
_space_group_name_Hall '-P 1'
_space_group_name_H-M_alt 'P -1'
_symmetry_space_group_name_Hall '-P 1'
_symmetry_space_group_name_H-M 'P -1'
_atom_sites_solution_hydrogens mixed
_audit_creation_date 2017-07-13
_audit_creation_method
;
Olex2 1.2-dev
(compiled 2017.07.04 svn.r3433 for OlexSys, GUI svn.r5356)
;
_audit_update_record
;
2017-07-15 deposited with the CCDC.
2017-07-20 downloaded from the CCDC.
;
_cell_angle_alpha 95.793(3)
_cell_angle_beta 100.492(3)
_cell_angle_gamma 100.063(3)
_cell_formula_units_Z 2
_cell_length_a 11.4266(13)
_cell_length_b 13.2646(15)
_cell_length_c 18.043(2)
_cell_measurement_reflns_used 5313
_cell_measurement_temperature 150(2)
_cell_measurement_theta_max 21.92
_cell_measurement_theta_min 2.32
_cell_volume 2622.7(5)
_computing_cell_refinement 'Bruker SAINT'
_computing_data_collection 'Bruker APEX2'
_computing_data_reduction 'Bruker SAINT'
_computing_molecular_graphics 'Olex2 (Dolomanov et al., 2009)'
_computing_publication_material 'Olex2 (Dolomanov et al., 2009)'
_computing_structure_refinement 'ShelXL (Sheldrick, 2015)'
_computing_structure_solution 'SHELXS-97 (Sheldrick 2008)'
_diffrn_ambient_temperature 150
_diffrn_measured_fraction_theta_full 0.998
_diffrn_measured_fraction_theta_max 0.976
_diffrn_measurement_device_type 'bruker apex-II CCD'
_diffrn_measurement_method '\f and \w scans'
_diffrn_radiation_type MoK\a
_diffrn_radiation_wavelength 0.71073
_diffrn_reflns_av_R_equivalents 0.0449
_diffrn_reflns_av_unetI/netI 0.0608
_diffrn_reflns_Laue_measured_fraction_full 0.998
_diffrn_reflns_Laue_measured_fraction_max 0.976
_diffrn_reflns_limit_h_max 14
_diffrn_reflns_limit_h_min -14
_diffrn_reflns_limit_k_max 16
_diffrn_reflns_limit_k_min -16
_diffrn_reflns_limit_l_max 22
_diffrn_reflns_limit_l_min -22
_diffrn_reflns_number 27801
_diffrn_reflns_point_group_measured_fraction_full 0.998
_diffrn_reflns_point_group_measured_fraction_max 0.976
_diffrn_reflns_theta_full 25.242
_diffrn_reflns_theta_max 26.481
_diffrn_reflns_theta_min 1.574
_exptl_absorpt_coefficient_mu 0.597
_exptl_absorpt_correction_T_max 0.971
_exptl_absorpt_correction_T_min 0.958
_exptl_absorpt_correction_type multi-scan
_exptl_absorpt_process_details SADABS
_exptl_crystal_colour blue
_exptl_crystal_colour_primary blue
_exptl_crystal_density_diffrn 1.465
_exptl_crystal_description block
_exptl_crystal_F_000 1210
_exptl_crystal_size_max 0.08
_exptl_crystal_size_mid 0.06
_exptl_crystal_size_min 0.05
_refine_diff_density_max 0.969
_refine_diff_density_min -0.384
_refine_diff_density_rms 0.062
_refine_ls_extinction_method none
_refine_ls_goodness_of_fit_ref 1.042
_refine_ls_hydrogen_treatment constr
_refine_ls_matrix_type full
_refine_ls_number_parameters 759
_refine_ls_number_reflns 10602
_refine_ls_number_restraints 69
_refine_ls_restrained_S_all 1.064
_refine_ls_R_factor_all 0.0868
_refine_ls_R_factor_gt 0.0534
_refine_ls_shift/su_max 0.004
_refine_ls_shift/su_mean 0.000
_refine_ls_structure_factor_coef Fsqd
_refine_ls_weighting_details 'w=1/[\s^2^(Fo^2^)+(0.0785P)^2^+0.3153P] where P=(Fo^2^+2Fc^2^)/3'
_refine_ls_weighting_scheme calc
_refine_ls_wR_factor_gt 0.1379
_refine_ls_wR_factor_ref 0.1579
_reflns_Friedel_coverage 0.000
_reflns_number_gt 7008
_reflns_number_total 10602
_reflns_threshold_expression 'I > 2\s(I)'
_cod_data_source_file c7dt01364g2.cif
_cod_data_source_block MC_CuII_L3
_cod_original_cell_volume 2622.6(5)
_cod_database_code 7043717
_shelx_shelxl_version_number 2017/1
_shelx_space_group_comment
;
The symmetry employed for this shelxl refinement is uniquely defined
by the following loop, which should always be used as a source of
symmetry information in preference to the above space-group names.
They are only intended as comments.
;
_olex2_refinement_description
;
1. Fixed Uiso
 At 1.2 times of:
  All C(H) groups, All C(H,H) groups, All C(H,H,H,H) groups, All N(H) groups
 At 1.5 times of:
  All C(H,H,H) groups, All O(H,H) groups
2. Restrained distances
 H14D-O5_$1
 1 with sigma of 0.1
 H14C-O10
 1 with sigma of 0.1
 Cl1-O8A \\sim Cl1A-O8B
 with sigma of 0.02
 Cl1-O6A \\sim Cl1A-O6B
 with sigma of 0.02
 Cl1-O10A \\sim Cl1A-O10B
 with sigma of 0.02
 Cl1-O12A \\sim Cl1A-O12B
 with sigma of 0.02
 O8A-O6A \\sim O8B-O6B
 with sigma of 0.04
 O8A-O10A \\sim O8B-O10B
 with sigma of 0.04
 O8A-O12A \\sim O8B-O12B
 with sigma of 0.04
 O6A-O10A \\sim O6B-O10B
 with sigma of 0.04
 O6A-O12A \\sim O6B-O12B
 with sigma of 0.04
 O10A-O12A \\sim O10B-O12B
 with sigma of 0.04
 C34-C35 \\sim C34-C35A
 with sigma of 0.02
 C35-C36 \\sim C35A-C36A
 with sigma of 0.02
 C34-C36 \\sim C34-C36A
 with sigma of 0.04
3. Uiso/Uaniso restraints and constraints
Cl1 \\sim Cl1A: within 2A with sigma of 0.01 and sigma for terminal atoms of
0.02
4. Rigid body (RIGU) restrains
 C34, C35A, C36A
 with sigma for 1-2 distances of 0.01 and sigma for 1-3 distances of 0.01
 C34, C35, C36
 with sigma for 1-2 distances of 0.01 and sigma for 1-3 distances of 0.01
 O10B, Cl1A, O8B, O6B, O12B
 with sigma for 1-2 distances of 0.001 and sigma for 1-3 distances of 0.001
5. Others
 Sof(Cl1A)=Sof(O8B)=Sof(O6B)=Sof(O10B)=Sof(O12B)=1-FVAR(1)
 Sof(Cl1)=Sof(O8A)=Sof(O6A)=Sof(O10A)=Sof(O12A)=FVAR(1)
 Sof(H34C)=Sof(H34D)=Sof(C35A)=Sof(H35C)=Sof(H35D)=Sof(C36A)=Sof(H36D)=
 Sof(H36E)=Sof(H36F)=1-FVAR(2)
 Sof(H34A)=Sof(H34B)=Sof(C35)=Sof(H35A)=Sof(H35B)=Sof(C36)=Sof(H36A)=Sof(H36B)=
 Sof(H36C)=FVAR(2)
6.a Free rotating group:
 O14(H14C,H14D), O1B(H1BA,H1BB)
6.b Ternary CH refined with riding coordinates:
 N6(H6), N7(H7), N5(H5)
6.c Secondary CH2 refined with riding coordinates:
 C23(H23A,H23B), C5(H5A,H5B), C16(H16A,H16B), C24(H24A,H24B), C4(H4A,H4B),
 C12(H12A,H12B), C13(H13A,H13B), C15(H15A,H15B), C11(H11A,H11B), C14(H14A,H14B),
  C34(H34A,H34B), C34(H34C,H34D), C44(H44A,H44B), C35(H35A,H35B), C43(H43A,
 H43B), C35A(H35C,H35D)
6.d Aromatic/amide H refined with riding coordinates:
 C41(H41), C22(H22), C8(H8), C18(H18), C7(H7A), C19(H19), C26(H26), C21(H21),
 C10(H10), C27(H27), C1(H1), C2(H2), C38(H38), C30(H30), C29(H29), C39(H39),
 C32(H32), N2(H2A), N1(H1A), N3(H3), N4(H4), C47(H47)
6.e Idealised Me refined as rotating group:
 C36(H36A,H36B,H36C), C1A(H1AA,H1AB,H1AC), C36A(H36D,H36E,H36F)
;
_olex2_submission_special_instructions 'No special instructions were received'

loop_
_space_group_symop_operation_xyz
'x, y, z'
'-x, -y, -z'

loop_
_atom_site_label
_atom_site_type_symbol
_atom_site_fract_x
_atom_site_fract_y
_atom_site_fract_z
_atom_site_U_iso_or_equiv
_atom_site_adp_type
_atom_site_occupancy
_atom_site_site_symmetry_order
_atom_site_calc_flag
_atom_site_refinement_flags_posn
_atom_site_refinement_flags_adp
_atom_site_refinement_flags_occupancy
_atom_site_disorder_assembly
_atom_site_disorder_group
Cu1 Cu 0.52327(3) 0.81339(3) 0.75256(2) 0.03584(13) Uani 1 1 d . . . . .
Cl3 Cl 0.23056(11) 0.33106(9) 0.46865(6) 0.0707(3) Uani 1 1 d . . . . .
O4 O -0.0611(2) 0.54255(17) 0.77392(13) 0.0483(6) Uani 1 1 d . . . . .
N8 N 0.3988(2) 0.68632(18) 0.71362(14) 0.0324(6) Uani 1 1 d . . . . .
C41 C 0.3504(3) 0.6256(2) 0.75947(17) 0.0345(7) Uani 1 1 d . . . . .
H41 H 0.375041 0.644972 0.811773 0.041 Uiso 1 1 calc R . . . .
C17 C 0.1872(3) 0.8016(2) 0.75244(19) 0.0412(8) Uani 1 1 d . . . . .
O6 O 0.3745(2) 0.26924(18) 0.77264(13) 0.0527(6) Uani 1 1 d . . . . .
N6 N 0.6486(2) 0.9411(2) 0.79649(16) 0.0470(7) Uani 1 1 d . . . . .
H6 H 0.668995 0.977917 0.754689 0.056 Uiso 1 1 calc R . . . .
C6 C 0.4489(3) 0.3565(3) 0.7611(2) 0.0440(8) Uani 1 1 d . . . . .
C42 C 0.2107(3) 0.4652(2) 0.7835(2) 0.0400(7) Uani 1 1 d . . . . .
O11A O 0.1311(2) 0.39108(18) 0.75581(15) 0.0576(7) Uani 1 1 d . . . . .
C20 C 0.0171(3) 0.6282(2) 0.76321(19) 0.0394(7) Uani 1 1 d . . . . .
N9 N 0.5100(2) 0.80912(19) 0.63061(14) 0.0379(6) Uani 1 1 d . . . . .
N7 N 0.4027(2) 0.89951(19) 0.79120(15) 0.0421(7) Uani 1 1 d . . . . .
H7 H 0.391864 0.877941 0.840282 0.051 Uiso 1 1 calc R . . . .
C31 C 0.5536(3) 0.8611(2) 0.51385(18) 0.0401(7) Uani 1 1 d . . . . .
O9A O -0.2459(3) 0.3032(2) 0.68734(16) 0.0739(8) Uani 1 1 d . . . . .
C22 C 0.1135(3) 0.7411(3) 0.6887(2) 0.0488(9) Uani 1 1 d . . . . .
H22 H 0.121268 0.758977 0.641019 0.059 Uiso 1 1 calc R . . . .
O7A O 0.5816(2) 0.9405(2) 0.40476(14) 0.0582(7) Uani 1 1 d . . . . .
C23 C -0.1181(3) 0.4671(3) 0.7094(2) 0.0475(8) Uani 1 1 d . . . . .
H23A H -0.057453 0.449825 0.681692 0.057 Uiso 1 1 calc R . . . .
H23B H -0.176545 0.495068 0.675623 0.057 Uiso 1 1 calc R . . . .
C8 C 0.5344(3) 0.4742(3) 0.6841(2) 0.0484(9) Uani 1 1 d . . . . .
H8 H 0.541825 0.490838 0.636130 0.058 Uiso 1 1 calc R . . . .
C3 C 0.0340(3) 0.1347(2) 0.88923(19) 0.0424(8) Uani 1 1 d . . . . .
C25 C -0.1307(3) 0.2270(2) 0.88597(19) 0.0433(8) Uani 1 1 d . . . . .
C18 C 0.1694(3) 0.7746(3) 0.82302(19) 0.0461(8) Uani 1 1 d . . . . .
H18 H 0.214942 0.815421 0.867286 0.055 Uiso 1 1 calc R . . . .
C7 C 0.4613(3) 0.3816(3) 0.6899(2) 0.0460(8) Uani 1 1 d . . . . .
H7A H 0.420706 0.336702 0.646255 0.055 Uiso 1 1 calc R . . . .
C19 C 0.0862(3) 0.6892(3) 0.82826(19) 0.0454(8) Uani 1 1 d . . . . .
H19 H 0.076139 0.672231 0.875797 0.055 Uiso 1 1 calc R . . . .
C9 C 0.5962(3) 0.5419(3) 0.7470(2) 0.0466(8) Uani 1 1 d . . . . .
C26 C -0.0435(3) 0.1909(2) 0.85220(19) 0.0438(8) Uani 1 1 d . . . . .
H26 H -0.037198 0.204816 0.803438 0.053 Uiso 1 1 calc R . . . .
C21 C 0.0290(3) 0.6557(3) 0.6928(2) 0.0478(8) Uani 1 1 d . . . . .
H21 H -0.019606 0.616745 0.648691 0.057 Uiso 1 1 calc R . . . .
C5 C 0.2828(3) 0.2149(3) 0.71048(19) 0.0457(8) Uani 1 1 d . . . . .
H5A H 0.318384 0.173814 0.676396 0.055 Uiso 1 1 calc R . . . .
H5B H 0.245618 0.263541 0.682224 0.055 Uiso 1 1 calc R . . . .
C16 C 0.2784(3) 0.8946(3) 0.7460(2) 0.0531(9) Uani 1 1 d . . . . .
H16A H 0.282968 0.895123 0.692864 0.064 Uiso 1 1 calc R . . . .
H16B H 0.249902 0.956174 0.762484 0.064 Uiso 1 1 calc R . . . .
C10 C 0.5852(3) 0.5125(3) 0.8186(2) 0.0537(9) Uani 1 1 d . . . . .
H10 H 0.628159 0.556081 0.862312 0.064 Uiso 1 1 calc R . . . .
C27 C -0.1389(3) 0.2052(3) 0.9589(2) 0.0523(9) Uani 1 1 d . . . . .
H27 H -0.197084 0.228594 0.982306 0.063 Uiso 1 1 calc R . . . .
C24 C -0.2185(3) 0.2856(3) 0.8451(2) 0.0548(9) Uani 1 1 d . . . . .
H24A H -0.278300 0.237544 0.806662 0.066 Uiso 1 1 calc R . . . .
H24B H -0.260990 0.314682 0.881296 0.066 Uiso 1 1 calc R . . . .
C1 C -0.0635(4) 0.1503(3) 0.9962(2) 0.0611(10) Uani 1 1 d . . . . .
H1 H -0.071083 0.135007 1.044465 0.073 Uiso 1 1 calc R . . . .
C2 C 0.0251(4) 0.1169(3) 0.9621(2) 0.0533(9) Uani 1 1 d . . . . .
H2 H 0.079194 0.081984 0.988877 0.064 Uiso 1 1 calc R . . . .
C4 C 0.1221(4) 0.0850(3) 0.8518(2) 0.0560(10) Uani 1 1 d . . . . .
H4A H 0.173154 0.056659 0.890098 0.067 Uiso 1 1 calc R . . . .
H4B H 0.076092 0.027762 0.814100 0.067 Uiso 1 1 calc R . . . .
C12 C 0.7761(3) 0.8163(3) 0.7956(3) 0.0738(13) Uani 1 1 d . . . . .
H12A H 0.845195 0.793337 0.823645 0.089 Uiso 1 1 calc R . . . .
H12B H 0.791995 0.828502 0.745953 0.089 Uiso 1 1 calc R . . . .
C13 C 0.7588(4) 0.9121(3) 0.8368(3) 0.0705(12) Uani 1 1 d . . . . .
H13A H 0.828453 0.966869 0.839556 0.085 Uiso 1 1 calc R . . . .
H13B H 0.750918 0.901701 0.888240 0.085 Uiso 1 1 calc R . . . .
C15 C 0.4694(4) 1.0077(3) 0.8080(3) 0.0648(11) Uani 1 1 d . . . . .
H15A H 0.430761 1.047886 0.840744 0.078 Uiso 1 1 calc R . . . .
H15B H 0.468871 1.037859 0.761228 0.078 Uiso 1 1 calc R . . . .
C11 C 0.6770(3) 0.6407(3) 0.7394(3) 0.0603(11) Uani 1 1 d . . . . .
H11A H 0.760681 0.632666 0.752627 0.072 Uiso 1 1 calc R . . . .
H11B H 0.661290 0.651770 0.686484 0.072 Uiso 1 1 calc R . . . .
C14 C 0.5962(4) 1.0089(3) 0.8465(2) 0.0663(11) Uani 1 1 d . . . . .
H14A H 0.643473 1.078777 0.855311 0.080 Uiso 1 1 calc R . . . .
H14B H 0.597264 0.983756 0.895278 0.080 Uiso 1 1 calc R . . . .
C37 C 0.3646(3) 0.6592(2) 0.63750(17) 0.0355(7) Uani 1 1 d . . . . .
C40 C 0.2656(3) 0.5354(2) 0.73304(18) 0.0358(7) Uani 1 1 d . . . . .
C38 C 0.2789(3) 0.5707(2) 0.60742(19) 0.0432(8) Uani 1 1 d . . . . .
H38 H 0.254266 0.553382 0.554944 0.052 Uiso 1 1 calc R . . . .
C33 C 0.6232(3) 0.9329(3) 0.47131(19) 0.0450(8) Uani 1 1 d . . . . .
C28 C 0.4258(3) 0.7286(2) 0.59108(17) 0.0366(7) Uani 1 1 d . . . . .
C30 C 0.4643(3) 0.7799(3) 0.47368(19) 0.0483(9) Uani 1 1 d . . . . .
H30 H 0.446991 0.771081 0.420760 0.058 Uiso 1 1 calc R . . . .
C29 C 0.4013(3) 0.7126(3) 0.51214(19) 0.0479(8) Uani 1 1 d . . . . .
H29 H 0.342785 0.656737 0.485573 0.057 Uiso 1 1 calc R . . . .
C39 C 0.2298(3) 0.5082(3) 0.65475(19) 0.0437(8) Uani 1 1 d . . . . .
H39 H 0.173021 0.448066 0.634513 0.052 Uiso 1 1 calc R . . . .
C32 C 0.5727(3) 0.8723(2) 0.59215(18) 0.0411(8) Uani 1 1 d . . . . .
H32 H 0.632295 0.926744 0.619687 0.049 Uiso 1 1 calc R . . . .
C34 C 0.8042(4) 1.0596(4) 0.4700(3) 0.0791(14) Uani 1 1 d D U . . .
H34A H 0.758271 1.110897 0.453030 0.095 Uiso 0.758(12) 1 calc R . P A 1
H34B H 0.818822 1.021119 0.425059 0.095 Uiso 0.758(12) 1 calc R . P A 1
H34C H 0.754804 1.090246 0.432387 0.095 Uiso 0.242(12) 1 calc R . P A 2
H34D H 0.859221 1.025782 0.446048 0.095 Uiso 0.242(12) 1 calc R . P A 2
C44 C 0.1924(6) 0.4776(4) 0.9796(3) 0.114(2) Uani 1 1 d . . . . .
H44A H 0.140916 0.526771 0.966499 0.136 Uiso 1 1 calc R . . . .
H44B H 0.270523 0.516715 1.007508 0.136 Uiso 1 1 calc R . . . .
C35 C 0.9251(6) 1.1152(6) 0.5178(4) 0.071(2) Uani 0.758(12) 1 d D U P A 1
H35A H 0.965713 1.066409 0.543735 0.085 Uiso 0.758(12) 1 calc R . P A 1
H35B H 0.976215 1.146178 0.485353 0.085 Uiso 0.758(12) 1 calc R . P A 1
C43 C 0.2094(5) 0.4243(3) 0.9114(2) 0.0788(14) Uani 1 1 d . . . . .
H43A H 0.132633 0.380241 0.885951 0.095 Uiso 1 1 calc R . . . .
H43B H 0.266633 0.379785 0.924578 0.095 Uiso 1 1 calc R . . . .
C36 C 0.9061(8) 1.1961(6) 0.5740(5) 0.093(3) Uani 0.758(12) 1 d D U P A 1
H36A H 0.866096 1.244329 0.548056 0.140 Uiso 0.758(12) 1 calc GR . P A 1
H36B H 0.983088 1.231736 0.604110 0.140 Uiso 0.758(12) 1 calc GR . P A 1
H36C H 0.856620 1.164984 0.606510 0.140 Uiso 0.758(12) 1 calc GR . P A 1
O5 O 0.1076(2) 0.0850(2) 0.69499(15) 0.0690(8) Uani 1 1 d D . . . .
O10 O 0.1973(3) 0.2573(3) 0.40257(18) 0.0979(11) Uani 1 1 d D . . . .
O9 O 0.2532(4) 0.2839(4) 0.5328(2) 0.1418(17) Uani 1 1 d . . . . .
O7 O 0.3374(6) 0.3964(4) 0.4671(3) 0.195(3) Uani 1 1 d . . . . .
O8 O 0.1388(4) 0.3859(4) 0.4744(2) 0.168(2) Uani 1 1 d . . . . .
N2 N 0.1991(3) 0.1533(2) 0.81537(16) 0.0464(7) Uani 1 1 d . . . . .
H2A H 0.254471 0.201149 0.843530 0.056 Uiso 1 1 calc R . . . .
N1 N -0.1611(3) 0.3682(2) 0.80903(17) 0.0512(7) Uani 1 1 d . . . . .
H1A H -0.110392 0.418775 0.837870 0.061 Uiso 1 1 calc R . . . .
C45 C 0.1884(3) 0.1457(3) 0.7401(2) 0.0462(8) Uani 1 1 d . . . . .
C46 C -0.1813(3) 0.3712(3) 0.7349(2) 0.0488(9) Uani 1 1 d . . . . .
N3 N 0.2527(3) 0.4888(2) 0.85810(17) 0.0549(8) Uani 1 1 d . . . . .
H3 H 0.307080 0.543856 0.875135 0.066 Uiso 1 1 calc R . . . .
N4 N 0.7299(3) 0.9887(2) 0.50734(17) 0.0591(8) Uani 1 1 d . . . . .
H4 H 0.756039 0.982791 0.554198 0.071 Uiso 1 1 calc R . . . .
N5 N 0.6631(2) 0.7347(2) 0.78683(17) 0.0500(7) Uani 1 1 d . . . . .
H5 H 0.657208 0.716360 0.837490 0.060 Uiso 1 1 calc R . . . .
C47 C 0.5133(3) 0.4217(3) 0.8256(2) 0.0496(9) Uani 1 1 d . . . . .
H47 H 0.507643 0.403854 0.873574 0.059 Uiso 1 1 calc R . . . .
Cl1 Cl 0.5054(6) 0.7634(5) 0.9832(3) 0.0660(14) Uani 0.627(10) 1 d D U P B 1
O8A O 0.5746(15) 0.7608(10) 0.9283(8) 0.236(9) Uani 0.627(10) 1 d D . P B 1
O6A O 0.5716(11) 0.7909(8) 1.0517(4) 0.157(5) Uani 0.627(10) 1 d D . P B 1
O10A O 0.4176(11) 0.6773(9) 0.9762(7) 0.191(6) Uani 0.627(10) 1 d D . P B 1
O12A O 0.4420(8) 0.8456(7) 0.9682(6) 0.171(5) Uani 0.627(10) 1 d D . P B 1
C1A C 0.1374(5) 0.4105(4) 1.0307(3) 0.0978(18) Uani 1 1 d . . . . .
H1AA H 0.055136 0.379304 1.006657 0.147 Uiso 1 1 calc GR . . . .
H1AB H 0.138201 0.451525 1.077829 0.147 Uiso 1 1 calc GR . . . .
H1AC H 0.183276 0.357492 1.040428 0.147 Uiso 1 1 calc GR . . . .
O14 O 0.1245(3) 0.0462(3) 0.3392(2) 0.1008(11) Uani 1 1 d . . . . .
H14C H 0.116831 0.105469 0.358154 0.151 Uiso 1 1 d DG . . . .
H14D H 0.052942 0.010021 0.329857 0.151 Uiso 1 1 d DG . . . .
O1B O 0.6463(3) 1.0973(2) 0.69011(17) 0.0746(8) Uani 1 1 d . . . . .
H1BA H 0.583555 1.096973 0.656423 0.112 Uiso 1 1 d G . . . .
H1BB H 0.695119 1.152382 0.687304 0.112 Uiso 1 1 d G . . . .
Cl1A Cl 0.5238(11) 0.7556(9) 0.9814(5) 0.067(2) Uani 0.373(10) 1 d D U P B 2
O8B O 0.5104(15) 0.7860(11) 0.9144(5) 0.106(5) Uani 0.373(10) 1 d D U P B 2
O6B O 0.6311(12) 0.7722(14) 1.0228(9) 0.137(5) Uani 0.373(10) 1 d D U P B 2
O10B O 0.4879(14) 0.6458(9) 0.9667(9) 0.112(4) Uani 0.373(10) 1 d D U P B 2
O12B O 0.4496(17) 0.7863(15) 1.0314(9) 0.169(6) Uani 0.373(10) 1 d D U P B 2
C35A C 0.873(3) 1.1406(19) 0.5388(12) 0.097(10) Uani 0.242(12) 1 d D U P A 2
H35C H 0.814787 1.156980 0.568423 0.116 Uiso 0.242(12) 1 calc R . P A 2
H35D H 0.929485 1.107744 0.570409 0.116 Uiso 0.242(12) 1 calc R . P A 2
C36A C 0.942(2) 1.2384(17) 0.5250(16) 0.120(11) Uani 0.242(12) 1 d D U P A 2
H36D H 0.897513 1.262117 0.482005 0.180 Uiso 0.242(12) 1 calc GR . P A 2
H36E H 1.019230 1.228242 0.514718 0.180 Uiso 0.242(12) 1 calc GR . P A 2
H36F H 0.955145 1.289059 0.569088 0.180 Uiso 0.242(12) 1 calc GR . P A 2

loop_
_atom_site_aniso_label
_atom_site_aniso_U_11
_atom_site_aniso_U_22
_atom_site_aniso_U_33
_atom_site_aniso_U_23
_atom_site_aniso_U_13
_atom_site_aniso_U_12
Cu1 0.0344(2) 0.0322(2) 0.0352(2) 0.00161(16) 0.00221(16) -0.00199(15)
Cl3 0.0813(8) 0.0817(8) 0.0446(6) -0.0066(5) -0.0030(5) 0.0289(6)
O4 0.0491(14) 0.0406(13) 0.0499(14) -0.0005(11) 0.0087(11) -0.0002(11)
N8 0.0321(13) 0.0324(13) 0.0321(14) 0.0033(11) 0.0061(11) 0.0056(11)
C41 0.0330(16) 0.0341(16) 0.0358(17) 0.0021(13) 0.0061(13) 0.0076(13)
C17 0.0406(18) 0.0375(18) 0.051(2) 0.0136(15) 0.0122(16) 0.0150(15)
O6 0.0486(14) 0.0536(15) 0.0506(15) 0.0164(12) 0.0052(12) -0.0043(12)
N6 0.0419(16) 0.0426(16) 0.0474(17) 0.0084(13) 0.0007(13) -0.0084(13)
C6 0.0369(18) 0.0431(19) 0.056(2) 0.0160(16) 0.0112(16) 0.0122(15)
C42 0.0379(18) 0.0311(17) 0.053(2) 0.0057(15) 0.0123(16) 0.0087(14)
O11A 0.0508(15) 0.0440(14) 0.0701(17) 0.0094(12) 0.0094(13) -0.0094(12)
C20 0.0328(17) 0.0387(18) 0.049(2) 0.0058(15) 0.0096(15) 0.0119(14)
N9 0.0420(15) 0.0360(14) 0.0320(14) 0.0013(11) 0.0065(12) 0.0010(12)
N7 0.0527(17) 0.0300(14) 0.0427(16) 0.0017(12) 0.0167(13) 0.0001(12)
C31 0.0436(19) 0.0417(18) 0.0344(18) 0.0039(14) 0.0057(14) 0.0100(15)
O9A 0.085(2) 0.0527(16) 0.0626(18) -0.0080(14) -0.0001(15) -0.0194(15)
C22 0.052(2) 0.053(2) 0.045(2) 0.0197(17) 0.0045(17) 0.0154(18)
O7A 0.0589(16) 0.0728(18) 0.0390(14) 0.0160(12) 0.0056(12) 0.0024(13)
C23 0.045(2) 0.0428(19) 0.050(2) 0.0008(16) 0.0014(16) 0.0062(16)
C8 0.050(2) 0.049(2) 0.057(2) 0.0172(18) 0.0257(18) 0.0188(17)
C3 0.047(2) 0.0349(17) 0.0434(19) 0.0085(15) 0.0132(15) -0.0018(15)
C25 0.0434(19) 0.0343(17) 0.047(2) 0.0022(15) 0.0077(16) -0.0031(14)
C18 0.048(2) 0.0439(19) 0.0433(19) -0.0012(15) 0.0129(16) 0.0015(16)
C7 0.046(2) 0.047(2) 0.049(2) 0.0094(16) 0.0143(16) 0.0120(16)
C19 0.047(2) 0.048(2) 0.0415(19) 0.0015(15) 0.0159(16) 0.0049(16)
C9 0.0337(18) 0.047(2) 0.065(2) 0.0135(18) 0.0158(17) 0.0152(15)
C26 0.052(2) 0.0395(18) 0.0384(18) 0.0066(15) 0.0141(16) -0.0006(16)
C21 0.049(2) 0.048(2) 0.044(2) 0.0090(16) -0.0024(16) 0.0111(17)
C5 0.050(2) 0.0426(19) 0.044(2) 0.0048(15) 0.0115(16) 0.0066(16)
C16 0.051(2) 0.045(2) 0.069(2) 0.0169(18) 0.0164(19) 0.0151(17)
C10 0.044(2) 0.055(2) 0.057(2) 0.0075(18) -0.0024(17) 0.0106(17)
C27 0.060(2) 0.052(2) 0.045(2) -0.0015(17) 0.0226(18) 0.0021(18)
C24 0.045(2) 0.054(2) 0.063(2) 0.0084(19) 0.0122(18) 0.0010(17)
C1 0.082(3) 0.062(2) 0.042(2) 0.0120(18) 0.022(2) 0.009(2)
C2 0.065(2) 0.047(2) 0.047(2) 0.0093(17) 0.0086(18) 0.0094(18)
C4 0.063(2) 0.045(2) 0.067(2) 0.0194(18) 0.024(2) 0.0121(18)
C12 0.036(2) 0.068(3) 0.103(3) 0.003(3) -0.008(2) -0.0006(19)
C13 0.047(2) 0.061(3) 0.083(3) 0.012(2) -0.016(2) -0.0142(19)
C15 0.075(3) 0.0319(19) 0.085(3) -0.0050(19) 0.030(2) -0.0044(18)
C11 0.045(2) 0.051(2) 0.093(3) 0.016(2) 0.027(2) 0.0132(18)
C14 0.080(3) 0.043(2) 0.061(3) -0.0090(18) 0.014(2) -0.019(2)
C37 0.0332(17) 0.0359(17) 0.0346(17) -0.0024(13) 0.0026(13) 0.0086(13)
C40 0.0292(16) 0.0291(16) 0.0476(19) 0.0041(14) 0.0069(14) 0.0039(12)
C38 0.047(2) 0.0387(18) 0.0368(18) -0.0028(14) 0.0018(15) 0.0005(15)
C33 0.053(2) 0.050(2) 0.0334(18) 0.0037(15) 0.0121(16) 0.0105(17)
C28 0.0386(18) 0.0342(17) 0.0340(17) -0.0011(13) 0.0032(14) 0.0067(14)
C30 0.055(2) 0.055(2) 0.0340(18) 0.0060(16) 0.0088(16) 0.0096(18)
C29 0.054(2) 0.045(2) 0.0362(18) -0.0046(15) 0.0031(16) 0.0013(16)
C39 0.0413(19) 0.0364(18) 0.047(2) -0.0033(15) 0.0051(16) 0.0007(15)
C32 0.0447(19) 0.0397(18) 0.0366(18) 0.0024(14) 0.0094(15) 0.0028(15)
C34 0.070(3) 0.093(3) 0.066(3) 0.026(3) 0.010(2) -0.013(3)
C44 0.167(6) 0.086(4) 0.081(4) 0.000(3) 0.067(4) -0.028(4)
C35 0.054(4) 0.089(5) 0.074(4) 0.018(3) 0.027(3) 0.002(3)
C43 0.114(4) 0.065(3) 0.061(3) 0.019(2) 0.034(3) 0.003(3)
C36 0.084(6) 0.091(7) 0.100(6) -0.002(5) 0.019(5) 0.011(5)
O5 0.0617(18) 0.0690(18) 0.0616(17) 0.0060(14) -0.0010(14) -0.0106(15)
O10 0.128(3) 0.088(2) 0.067(2) -0.0266(17) 0.0019(19) 0.033(2)
O9 0.176(4) 0.195(5) 0.066(2) 0.033(3) 0.005(3) 0.080(4)
O7 0.220(6) 0.145(4) 0.192(5) -0.044(4) 0.109(5) -0.067(4)
O8 0.170(4) 0.206(5) 0.104(3) -0.079(3) -0.067(3) 0.133(4)
N2 0.0510(18) 0.0408(16) 0.0493(18) 0.0076(13) 0.0180(14) 0.0052(13)
N1 0.0487(18) 0.0401(16) 0.056(2) 0.0049(14) -0.0018(14) -0.0008(13)
C45 0.043(2) 0.0413(19) 0.055(2) 0.0122(17) 0.0095(17) 0.0098(16)
C46 0.0376(19) 0.048(2) 0.058(2) 0.0021(18) 0.0033(17) 0.0107(16)
N3 0.068(2) 0.0443(17) 0.0495(19) 0.0096(14) 0.0171(16) -0.0045(15)
N4 0.061(2) 0.070(2) 0.0405(17) 0.0135(15) 0.0076(15) -0.0015(17)
N5 0.0397(16) 0.0459(17) 0.0578(19) 0.0065(14) -0.0003(14) 0.0021(13)
C47 0.044(2) 0.054(2) 0.049(2) 0.0146(17) 0.0018(16) 0.0103(17)
Cl1 0.070(2) 0.073(2) 0.0444(19) -0.0025(14) 0.0127(15) -0.0097(16)
O8A 0.37(2) 0.168(10) 0.226(14) 0.007(9) 0.237(16) 0.027(12)
O6A 0.191(11) 0.183(8) 0.062(5) -0.041(5) -0.046(6) 0.051(8)
O10A 0.176(11) 0.164(10) 0.184(9) 0.018(8) 0.050(9) -0.104(8)
O12A 0.175(8) 0.208(10) 0.160(9) 0.085(7) 0.024(6) 0.090(8)
C1A 0.101(4) 0.112(4) 0.065(3) -0.003(3) 0.033(3) -0.032(3)
O14 0.082(2) 0.088(2) 0.117(3) 0.023(2) 0.003(2) -0.0116(19)
O1B 0.083(2) 0.0540(17) 0.071(2) 0.0125(14) -0.0052(16) -0.0101(15)
Cl1A 0.074(4) 0.089(3) 0.035(3) 0.025(2) 0.003(2) 0.007(3)
O8B 0.157(10) 0.108(8) 0.027(4) 0.019(4) -0.015(4) -0.015(7)
O6B 0.098(5) 0.180(10) 0.099(9) 0.024(9) -0.040(5) -0.003(6)
O10B 0.122(10) 0.090(4) 0.118(9) 0.025(4) 0.021(7) -0.001(4)
O12B 0.198(12) 0.228(12) 0.110(10) 0.006(10) 0.079(9) 0.080(12)
C35A 0.066(18) 0.09(2) 0.12(2) 0.027(15) 0.025(16) -0.030(15)
C36A 0.104(19) 0.113(19) 0.12(2) 0.036(16) 0.019(16) -0.045(15)

loop_
_atom_type_symbol
_atom_type_description
_atom_type_scat_dispersion_real
_atom_type_scat_dispersion_imag
_atom_type_scat_source
C C 0.0033 0.0016 'International Tables Vol C Tables 4.2.6.8 and 6.1.1.4'
H H 0.0000 0.0000 'International Tables Vol C Tables 4.2.6.8 and 6.1.1.4'
Cl Cl 0.1484 0.1585 'International Tables Vol C Tables 4.2.6.8 and 6.1.1.4'
Cu Cu 0.3201 1.2651 'International Tables Vol C Tables 4.2.6.8 and 6.1.1.4'
N N 0.0061 0.0033 'International Tables Vol C Tables 4.2.6.8 and 6.1.1.4'
O O 0.0106 0.0060 'International Tables Vol C Tables 4.2.6.8 and 6.1.1.4'

loop_
_geom_angle_atom_site_label_1
_geom_angle_atom_site_label_2
_geom_angle_atom_site_label_3
_geom_angle
N8 Cu1 N6 177.57(11)
N8 Cu1 N9 78.86(10)
N8 Cu1 N7 95.17(10)
N8 Cu1 N5 94.70(10)
N6 Cu1 N9 103.57(11)
N6 Cu1 N7 83.97(11)
N6 Cu1 N5 84.74(11)
N7 Cu1 N9 111.14(10)
N5 Cu1 N9 104.36(11)
N5 Cu1 N7 144.36(12)
O9 Cl3 O10 110.7(3)
O9 Cl3 O8 108.8(3)
O7 Cl3 O10 109.5(3)
O7 Cl3 O9 106.1(4)
O7 Cl3 O8 111.0(4)
O8 Cl3 O10 110.6(2)
C20 O4 C23 118.3(3)
C41 N8 Cu1 122.7(2)
C41 N8 C37 119.2(3)
C37 N8 Cu1 118.1(2)
N8 C41 C40 123.3(3)
C22 C17 C18 117.0(3)
C22 C17 C16 121.2(3)
C18 C17 C16 121.8(3)
C6 O6 C5 118.3(3)
C13 N6 Cu1 109.6(2)
C13 N6 C14 112.7(3)
C14 N6 Cu1 108.8(2)
O6 C6 C7 123.9(3)
O6 C6 C47 116.2(3)
C47 C6 C7 119.9(3)
O11A C42 C40 120.0(3)
O11A C42 N3 122.7(3)
N3 C42 C40 117.3(3)
O4 C20 C19 116.1(3)
O4 C20 C21 124.1(3)
C19 C20 C21 119.8(3)
C28 N9 Cu1 111.9(2)
C32 N9 Cu1 129.6(2)
C32 N9 C28 118.5(3)
C16 N7 Cu1 121.9(2)
C15 N7 Cu1 105.7(2)
C15 N7 C16 109.8(3)
C30 C31 C33 119.3(3)
C32 C31 C33 123.1(3)
C32 C31 C30 117.5(3)
C21 C22 C17 122.5(3)
O4 C23 C46 110.0(3)
C9 C8 C7 122.0(3)
C26 C3 C4 123.3(3)
C2 C3 C26 118.4(3)
C2 C3 C4 118.2(3)
C26 C25 C27 118.4(3)
C26 C25 C24 122.0(3)
C27 C25 C24 119.6(3)
C19 C18 C17 121.3(3)
C8 C7 C6 119.4(3)
C18 C19 C20 120.1(3)
C8 C9 C10 117.2(3)
C8 C9 C11 121.0(3)
C10 C9 C11 121.7(4)
C3 C26 C25 121.6(3)
C22 C21 C20 119.2(3)
O6 C5 C45 109.3(3)
N7 C16 C17 114.4(3)
C47 C10 C9 121.8(4)
C1 C27 C25 121.0(3)
N1 C24 C25 113.7(3)
C27 C1 C2 119.8(3)
C3 C2 C1 120.9(4)
N2 C4 C3 114.9(3)
C13 C12 N5 108.9(3)
C12 C13 N6 109.0(3)
N7 C15 C14 108.5(3)
N5 C11 C9 115.5(3)
N6 C14 C15 107.9(3)
N8 C37 C38 120.4(3)
N8 C37 C28 115.7(3)
C38 C37 C28 123.9(3)
C41 C40 C42 124.2(3)
C41 C40 C39 117.4(3)
C39 C40 C42 118.4(3)
C39 C38 C37 120.2(3)
O7A C33 C31 120.6(3)
O7A C33 N4 121.0(3)
N4 C33 C31 118.4(3)
N9 C28 C37 115.4(3)
N9 C28 C29 121.2(3)
C29 C28 C37 123.3(3)
C29 C30 C31 119.8(3)
C30 C29 C28 119.4(3)
C38 C39 C40 119.5(3)
N9 C32 C31 123.5(3)
N4 C34 C35 115.8(4)
N4 C34 C35A 100.7(8)
C43 C44 C1A 115.0(4)
C36 C35 C34 109.6(6)
C44 C43 N3 115.7(4)
C45 N2 C4 123.1(3)
C46 N1 C24 124.5(3)
O5 C45 C5 119.3(3)
O5 C45 N2 123.4(3)
N2 C45 C5 117.2(3)
O9A C46 C23 119.1(3)
O9A C46 N1 124.9(4)
N1 C46 C23 116.0(3)
C42 N3 C43 121.7(3)
C33 N4 C34 122.0(3)
C12 N5 Cu1 103.2(2)
C11 N5 Cu1 121.4(2)
C11 N5 C12 108.7(3)
C10 C47 C6 119.6(3)
O8A Cl1 O12A 104.1(8)
O6A Cl1 O8A 112.4(10)
O6A Cl1 O10A 114.1(8)
O6A Cl1 O12A 105.8(7)
O10A Cl1 O8A 113.8(9)
O10A Cl1 O12A 105.5(9)
O8B Cl1A O10B 104.9(11)
O8B Cl1A O12B 118.1(13)
O6B Cl1A O8B 118.3(13)
O6B Cl1A O10B 104.7(12)
O6B Cl1A O12B 104.8(12)
O12B Cl1A O10B 104.3(11)
C36A C35A C34 119.1(18)

loop_
_geom_bond_atom_site_label_1
_geom_bond_atom_site_label_2
_geom_bond_distance
Cu1 N8 1.979(2)
Cu1 N6 2.004(3)
Cu1 N9 2.172(2)
Cu1 N7 2.104(3)
Cu1 N5 2.093(3)
Cl3 O10 1.412(3)
Cl3 O9 1.375(4)
Cl3 O7 1.374(5)
Cl3 O8 1.390(4)
O4 C20 1.371(4)
O4 C23 1.429(4)
N8 C41 1.336(4)
N8 C37 1.351(4)
C41 C40 1.382(4)
C17 C22 1.379(5)
C17 C18 1.397(5)
C17 C16 1.498(5)
O6 C6 1.370(4)
O6 C5 1.421(4)
N6 C13 1.468(5)
N6 C14 1.484(5)
C6 C7 1.385(5)
C6 C47 1.381(5)
C42 O11A 1.211(4)
C42 C40 1.505(4)
C42 N3 1.329(4)
C20 C19 1.379(5)
C20 C21 1.380(5)
N9 C28 1.346(4)
N9 C32 1.336(4)
N7 C16 1.491(4)
N7 C15 1.475(4)
C31 C33 1.494(5)
C31 C30 1.385(5)
C31 C32 1.378(4)
O9A C46 1.214(4)
C22 C21 1.372(5)
O7A C33 1.229(4)
C23 C46 1.506(5)
C8 C7 1.384(5)
C8 C9 1.369(5)
C3 C26 1.380(5)
C3 C2 1.378(5)
C3 C4 1.514(5)
C25 C26 1.387(5)
C25 C27 1.391(5)
C25 C24 1.507(5)
C18 C19 1.369(5)
C9 C10 1.407(5)
C9 C11 1.499(5)
C5 C45 1.500(5)
C10 C47 1.366(5)
C27 C1 1.353(5)
C24 N1 1.451(4)
C1 C2 1.389(5)
C4 N2 1.442(4)
C12 C13 1.468(6)
C12 N5 1.506(5)
C15 C14 1.486(6)
C11 N5 1.488(5)
C37 C38 1.382(4)
C37 C28 1.477(4)
C40 C39 1.388(4)
C38 C39 1.373(5)
C33 N4 1.325(4)
C28 C29 1.388(4)
C30 C29 1.371(5)
C34 C35 1.509(7)
C34 N4 1.455(5)
C34 C35A 1.548(17)
C44 C43 1.419(6)
C44 C1A 1.489(6)
C35 C36 1.474(10)
C43 N3 1.446(5)
O5 C45 1.224(4)
N2 C45 1.334(4)
N1 C46 1.321(5)
Cl1 O8A 1.376(10)
Cl1 O6A 1.306(7)
Cl1 O10A 1.360(8)
Cl1 O12A 1.433(9)
Cl1A O8B 1.303(11)
Cl1A O6B 1.284(12)
Cl1A O10B 1.426(12)
Cl1A O12B 1.422(13)
C35A C36A 1.464(18)
